data_4034007
loop_
_publ_author_name
'Lee, Robert'
'Bashrum, Bryan'
'Cagle, Ethan C.'
'Walters, Jillian'
'Massey, Jake'
'Zanghi, Monica'
'Birchfield, Carolyn'
'French, David'
'Joy, Jessica'
'Dos Passos Gomes, Gabriel'
'Wiget, Paul A.'

_publ_section_title
;
 Electronic Donation or Steric Contraction: A Spectroscopic and Structural
 Analysis of Medium-Sized Constrained Rings for Potential Long-Range
 Hyperconjugation.
;
_journal_issue 16
_journal_name_full 'The Journal of organic chemistry'
_journal_page_first 9897
_journal_page_last 9906
_journal_paper_doi 10.1021/acs.joc.9b00979
_journal_volume 84
_journal_year 2019
_chemical_formula_sum 'C16 H17 N O3 S'
_chemical_formula_weight 303.36
_space_group_crystal_system monoclinic
_space_group_IT_number 14
_space_group_name_Hall '-P 2ybc'
_space_group_name_H-M_alt 'P 1 21/c 1'
_atom_sites_solution_hydrogens geom
_audit_creation_method SHELXL-2013
_cell_angle_alpha 90
_cell_angle_beta 103.292(2)
_cell_angle_gamma 90
_cell_formula_units_Z 4
_cell_length_a 15.8190(5)
_cell_length_b 6.6125(2)
_cell_length_c 13.7597(5)
_cell_measurement_reflns_used 4262
_cell_measurement_temperature 173(2)
_cell_measurement_theta_max 69.88
_cell_measurement_theta_min 2.87
_cell_volume 1400.75(8)
_computing_cell_refinement 'SAINT (Bruker AXS, 2012)'
_computing_data_collection 'APEX2 (Version 2012.10-0)'
_computing_data_reduction 'SADABS V2012/1 (Bruker AXS)'
_computing_structure_refinement 'SHELXL-2013 (Sheldrick, 2013)'
_computing_structure_solution 'SHELXTL-97 (Sheldrick, 2008)'
_diffrn_ambient_temperature 173(2)
_diffrn_measured_fraction_theta_full 0.995
_diffrn_measured_fraction_theta_max 0.987
_diffrn_measurement_device_type 'Bruker SMART BREEZE CCD'
_diffrn_measurement_method 'omega and phi scans'
_diffrn_radiation_type CuK\a
_diffrn_radiation_wavelength 1.54178
_diffrn_reflns_av_R_equivalents 0.0377
_diffrn_reflns_av_unetI/netI 0.0380
_diffrn_reflns_Laue_measured_fraction_full 0.995
_diffrn_reflns_Laue_measured_fraction_max 0.987
_diffrn_reflns_limit_h_max 19
_diffrn_reflns_limit_h_min -17
_diffrn_reflns_limit_k_max 8
_diffrn_reflns_limit_k_min -7
_diffrn_reflns_limit_l_max 13
_diffrn_reflns_limit_l_min -16
_diffrn_reflns_number 9113
_diffrn_reflns_point_group_measured_fraction_full 0.995
_diffrn_reflns_point_group_measured_fraction_max 0.987
_diffrn_reflns_theta_full 67.679
_diffrn_reflns_theta_max 69.883
_diffrn_reflns_theta_min 2.870
_diffrn_source 'fine-focused sealed tube'
_exptl_absorpt_coefficient_mu 2.143
_exptl_absorpt_correction_type numerical
_exptl_absorpt_process_details 'SADABS 2013'
_exptl_crystal_colour colorless
_exptl_crystal_density_diffrn 1.439
_exptl_crystal_density_meas ?
_exptl_crystal_description cut
_exptl_crystal_F_000 640
_exptl_crystal_size_max 0.304
_exptl_crystal_size_mid 0.218
_exptl_crystal_size_min 0.161
_exptl_transmission_factor_max 0.80944
_exptl_transmission_factor_min 0.69783
_refine_diff_density_max 0.710
_refine_diff_density_min -0.375
_refine_diff_density_rms 0.081
_refine_ls_extinction_method none
_refine_ls_goodness_of_fit_ref 1.093
_refine_ls_hydrogen_treatment constr
_refine_ls_matrix_type full
_refine_ls_number_parameters 190
_refine_ls_number_reflns 2615
_refine_ls_number_restraints 0
_refine_ls_restrained_S_all 1.093
_refine_ls_R_factor_all 0.0557
_refine_ls_R_factor_gt 0.0512
_refine_ls_shift/su_max 0.001
_refine_ls_shift/su_mean 0.000
_refine_ls_structure_factor_coef Fsqd
_refine_ls_weighting_details 'w=1/[\s^2^(Fo^2^)+(0.0879P)^2^+0.8099P] where P=(Fo^2^+2Fc^2^)/3'
_refine_ls_weighting_scheme calc
_refine_ls_wR_factor_gt 0.1408
_refine_ls_wR_factor_ref 0.1453
_reflns_Friedel_coverage 0.000
_reflns_number_gt 2342
_reflns_number_total 2615
_reflns_threshold_expression 'I > 2\s(I)'
_cod_data_source_file jo9b00979_si_003.cif
_cod_data_source_block wiget_RLJMPW_4_0m_2
_cod_depositor_comments
;
The following automatic conversions were performed:

data item '_exptl_crystal_density_meas' value 'not measured' was
changed to '?' -- the value is perceived as not measured.

Automatic conversion script
Id: cif_fix_values 6909 2019-04-08 15:41:33Z antanas 
;
_cod_original_sg_symbol_H-M 'P 21/c'
_cod_database_code 4034007
_shelx_space_group_comment
;
The symmetry employed for this shelxl refinement is uniquely defined
by the following loop, which should always be used as a source of
symmetry information in preference to the above space-group names.
They are only intended as comments.
;
_shelx_estimated_absorpt_t_min 0.6438
_shelx_estimated_absorpt_t_max 0.8722
_shelxl_version_number 2013-4

loop_
_space_group_symop_operation_xyz
'x, y, z'
'-x, y+1/2, -z+1/2'
'-x, -y, -z'
'x, -y-1/2, z-1/2'

loop_
_atom_site_label
_atom_site_type_symbol
_atom_site_fract_x
_atom_site_fract_y
_atom_site_fract_z
_atom_site_U_iso_or_equiv
_atom_site_adp_type
_atom_site_occupancy
_atom_site_site_symmetry_order
_atom_site_calc_flag
_atom_site_refinement_flags_posn
_atom_site_refinement_flags_adp
S1 S 0.67115(3) 0.85869(8) 0.64904(4) 0.0255(2) Uani 1 1 d . .
O1 O 0.61311(11) 0.9000(3) 0.55499(13) 0.0346(4) Uani 1 1 d . .
O2 O 0.99535(10) 1.1868(3) 0.61457(13) 0.0331(4) Uani 1 1 d . .
O3 O 0.68579(11) 0.6543(3) 0.68327(14) 0.0353(4) Uani 1 1 d . .
N1 N 0.76578(11) 0.9423(3) 0.63746(13) 0.0235(4) Uani 1 1 d . .
C1 C 0.57757(16) 1.2201(4) 0.88331(19) 0.0382(6) Uani 1 1 d . .
H1 H 0.5577 1.2961 0.9323 0.046 Uiso 1 1 calc R U
C2 C 0.60825(16) 1.0240(5) 0.90455(18) 0.0394(6) Uani 1 1 d . .
H17 H 0.6088 0.9661 0.9679 0.047 Uiso 1 1 calc R U
C3 C 0.63795(15) 0.9127(4) 0.83377(18) 0.0309(5) Uani 1 1 d . .
H16 H 0.6597 0.7796 0.8484 0.037 Uiso 1 1 calc R U
C4 C 0.63538(13) 0.9990(4) 0.74132(17) 0.0268(5) Uani 1 1 d . .
C5 C 0.84500(13) 0.9188(3) 0.71778(15) 0.0241(5) Uani 1 1 d . .
H8 H 0.8414 0.8042 0.7641 0.029 Uiso 1 1 calc R U
C6 C 0.92228(13) 0.8988(3) 0.66576(16) 0.0239(5) Uani 1 1 d . .
H11 H 0.9773 0.8782 0.7176 0.029 Uiso 1 1 calc R U
C7 C 0.91303(14) 0.7304(3) 0.58668(16) 0.0274(5) Uani 1 1 d . .
H7 H 0.9036 0.6003 0.6181 0.033 Uiso 1 1 calc R U
H6 H 0.9683 0.7196 0.5649 0.033 Uiso 1 1 calc R U
C8 C 0.83856(14) 0.7624(4) 0.49371(16) 0.0280(5) Uani 1 1 d . .
H5 H 0.7837 0.7153 0.5091 0.034 Uiso 1 1 calc R U
H2 H 0.8496 0.6771 0.4388 0.034 Uiso 1 1 calc R U
C9 C 0.77309(14) 1.1526(3) 0.60416(17) 0.0254(5) Uani 1 1 d . .
H13 H 0.7163 1.2105 0.5675 0.030 Uiso 1 1 calc R U
C10 C 0.84244(14) 1.1471(3) 0.54018(16) 0.0248(5) Uani 1 1 d . .
H12 H 0.8466 1.2832 0.5100 0.030 Uiso 1 1 calc R U
C11 C 0.92847(14) 1.0939(3) 0.60967(16) 0.0248(5) Uani 1 1 d . .
C12 C 0.82658(14) 0.9833(4) 0.45703(16) 0.0282(5) Uani 1 1 d . .
H4 H 0.7666 0.9992 0.4162 0.034 Uiso 1 1 calc R U
H3 H 0.8667 1.0090 0.4128 0.034 Uiso 1 1 calc R U
C13 C 0.85120(14) 1.1247(4) 0.76837(17) 0.0282(5) Uani 1 1 d . .
H10 H 0.8797 1.1521 0.8357 0.034 Uiso 1 1 calc R U
C14 C 0.81031(15) 1.2593(4) 0.70289(18) 0.0292(5) Uani 1 1 d . .
H9 H 0.8050 1.3994 0.7154 0.035 Uiso 1 1 calc R U
C15 C 0.60398(15) 1.1938(4) 0.71873(19) 0.0320(5) Uani 1 1 d . .
H15 H 0.6017 1.2504 0.6547 0.038 Uiso 1 1 calc R U
C16 C 0.57604(15) 1.3044(4) 0.7911(2) 0.0349(6) Uani 1 1 d . .
H14 H 0.5557 1.4388 0.7771 0.042 Uiso 1 1 calc R U

loop_
_atom_site_aniso_label
_atom_site_aniso_U_11
_atom_site_aniso_U_22
_atom_site_aniso_U_33
_atom_site_aniso_U_23
_atom_site_aniso_U_13
_atom_site_aniso_U_12
S1 0.0211(3) 0.0207(3) 0.0356(3) 0.0002(2) 0.0084(2) -0.00155(18)
O1 0.0265(8) 0.0378(10) 0.0380(9) -0.0042(7) 0.0038(7) -0.0041(7)
O2 0.0263(8) 0.0348(10) 0.0408(9) -0.0063(7) 0.0130(7) -0.0092(7)
O3 0.0342(9) 0.0205(9) 0.0551(11) 0.0019(7) 0.0184(8) -0.0019(7)
N1 0.0203(9) 0.0217(10) 0.0294(9) 0.0044(7) 0.0074(7) 0.0004(7)
C1 0.0286(12) 0.0429(16) 0.0418(14) -0.0119(11) 0.0054(10) 0.0021(11)
C2 0.0360(13) 0.0491(16) 0.0312(12) 0.0010(11) 0.0039(10) 0.0052(12)
C3 0.0252(11) 0.0305(13) 0.0354(12) 0.0036(10) 0.0034(9) 0.0041(9)
C4 0.0177(9) 0.0251(12) 0.0385(12) -0.0003(9) 0.0084(8) 0.0001(8)
C5 0.0222(10) 0.0259(12) 0.0246(10) 0.0017(8) 0.0061(8) 0.0017(8)
C6 0.0202(10) 0.0250(11) 0.0262(10) -0.0001(8) 0.0046(8) 0.0025(8)
C7 0.0293(11) 0.0228(12) 0.0317(11) -0.0004(9) 0.0100(9) 0.0039(9)
C8 0.0302(11) 0.0266(12) 0.0276(11) -0.0058(9) 0.0076(9) -0.0027(9)
C9 0.0224(10) 0.0195(11) 0.0351(12) 0.0035(8) 0.0085(8) 0.0033(8)
C10 0.0262(11) 0.0202(11) 0.0286(11) 0.0032(8) 0.0077(8) -0.0004(8)
C11 0.0238(10) 0.0259(11) 0.0266(11) -0.0058(9) 0.0099(8) -0.0014(9)
C12 0.0292(10) 0.0307(13) 0.0242(10) 0.0017(9) 0.0050(8) -0.0012(9)
C13 0.0282(11) 0.0291(12) 0.0296(11) -0.0055(9) 0.0115(9) -0.0031(9)
C14 0.0298(11) 0.0214(11) 0.0407(13) -0.0040(9) 0.0170(9) -0.0009(9)
C15 0.0259(11) 0.0278(12) 0.0444(13) 0.0069(10) 0.0126(9) 0.0028(9)
C16 0.0235(11) 0.0262(12) 0.0559(15) -0.0030(11) 0.0111(10) 0.0029(9)

loop_
_atom_type_symbol
_atom_type_description
_atom_type_scat_dispersion_real
_atom_type_scat_dispersion_imag
_atom_type_scat_source
C C 0.0181 0.0091 'International Tables Vol C Tables 4.2.6.8 and 6.1.1.4'
H H 0.0000 0.0000 'International Tables Vol C Tables 4.2.6.8 and 6.1.1.4'
N N 0.0311 0.0180 'International Tables Vol C Tables 4.2.6.8 and 6.1.1.4'
O O 0.0492 0.0322 'International Tables Vol C Tables 4.2.6.8 and 6.1.1.4'
S S 0.3331 0.5567 'International Tables Vol C Tables 4.2.6.8 and 6.1.1.4'

loop_
_geom_angle_atom_site_label_1
_geom_angle_atom_site_label_2
_geom_angle_atom_site_label_3
_geom_angle
O1 S1 O3 119.96(11)
O1 S1 N1 104.97(10)
O3 S1 N1 105.57(10)
O1 S1 C4 107.74(11)
O3 S1 C4 108.27(11)
N1 S1 C4 110.09(10)
C5 N1 C9 102.58(16)
C5 N1 S1 121.95(14)
C9 N1 S1 119.12(14)
C16 C1 C2 120.0(2)
C16 C1 H1 120.0
C2 C1 H1 120.0
C3 C2 C1 120.3(2)
C3 C2 H17 119.8
C1 C2 H17 119.8
C2 C3 C4 118.9(2)
C2 C3 H16 120.6
C4 C3 H16 120.6
C3 C4 C15 121.4(2)
C3 C4 S1 119.77(18)
C15 C4 S1 118.87(18)
N1 C5 C13 101.70(17)
N1 C5 C6 106.60(16)
C13 C5 C6 108.15(18)
N1 C5 H8 113.2
C13 C5 H8 113.2
C6 C5 H8 113.2
C11 C6 C7 105.19(17)
C11 C6 C5 108.09(17)
C7 C6 C5 115.41(18)
C11 C6 H11 109.3
C7 C6 H11 109.3
C5 C6 H11 109.3
C6 C7 C8 114.68(18)
C6 C7 H7 108.6
C8 C7 H7 108.6
C6 C7 H6 108.6
C8 C7 H6 108.6
H7 C7 H6 107.6
C7 C8 C12 114.47(18)
C7 C8 H5 108.6
C12 C8 H5 108.6
C7 C8 H2 108.6
C12 C8 H2 108.6
H5 C8 H2 107.6
N1 C9 C14 101.59(17)
N1 C9 C10 105.60(16)
C14 C9 C10 109.69(18)
N1 C9 H13 113.0
C14 C9 H13 113.0
C10 C9 H13 113.0
C11 C10 C12 105.83(17)
C11 C10 C9 107.24(17)
C12 C10 C9 114.67(18)
C11 C10 H12 109.6
C12 C10 H12 109.6
C9 C10 H12 109.6
O2 C11 C10 124.3(2)
O2 C11 C6 124.1(2)
C10 C11 C6 111.40(18)
C8 C12 C10 115.61(17)
C8 C12 H4 108.4
C10 C12 H4 108.4
C8 C12 H3 108.4
C10 C12 H3 108.4
H4 C12 H3 107.4
C14 C13 C5 108.7(2)
C14 C13 H10 125.7
C5 C13 H10 125.7
C13 C14 C9 108.9(2)
C13 C14 H9 125.6
C9 C14 H9 125.6
C16 C15 C4 119.0(2)
C16 C15 H15 120.5
C4 C15 H15 120.5
C1 C16 C15 120.4(2)
C1 C16 H14 119.8
C15 C16 H14 119.8

loop_
_geom_bond_atom_site_label_1
_geom_bond_atom_site_label_2
_geom_bond_distance
S1 O1 1.4305(18)
S1 O3 1.4325(18)
S1 N1 1.6377(17)
S1 C4 1.767(2)
O2 C11 1.212(3)
N1 C5 1.476(3)
N1 C9 1.477(3)
C1 C16 1.381(4)
C1 C2 1.392(4)
C1 H1 0.9500
C2 C3 1.386(4)
C2 H17 0.9500
C3 C4 1.386(3)
C3 H16 0.9500
C4 C15 1.390(3)
C5 C13 1.522(3)
C5 C6 1.558(3)
C5 H8 1.0000
C6 C11 1.518(3)
C6 C7 1.540(3)
C6 H11 1.0000
C7 C8 1.541(3)
C7 H7 0.9900
C7 H6 0.9900
C8 C12 1.543(3)
C8 H5 0.9900
C8 H2 0.9900
C9 C14 1.524(3)
C9 C10 1.557(3)
C9 H13 1.0000
C10 C11 1.514(3)
C10 C12 1.553(3)
C10 H12 1.0000
C12 H4 0.9900
C12 H3 0.9900
C13 C14 1.325(3)
C13 H10 0.9500
C14 H9 0.9500
C15 C16 1.387(4)
C15 H15 0.9500
C16 H14 0.9500

loop_
_geom_hbond_atom_site_label_D
_geom_hbond_atom_site_label_H
_geom_hbond_atom_site_label_A
_geom_hbond_distance_DH
_geom_hbond_distance_HA
_geom_hbond_distance_DA
_geom_hbond_angle_DHA
_geom_hbond_site_symmetry_A
C14 H9 O3 0.95 2.49 3.245(3) 136.2 1_565
C6 H11 O2 1.00 2.58 3.315(3) 130.1 2_746
C14 H9 O3 0.95 2.49 3.245(3) 136.2 1_565
C6 H11 O2 1.00 2.58 3.315(3) 130.1 2_746
C14 H9 O3 0.95 2.49 3.245(3) 136.2 1_565
C6 H11 O2 1.00 2.58 3.315(3) 130.1 2_746
C14 H9 O3 0.95 2.49 3.245(3) 136.2 1_565
C6 H11 O2 1.00 2.58 3.315(3) 130.1 2_746
C6 H11 O2 1.00 2.58 3.315(3) 130.1 2_746
C14 H9 O3 0.95 2.49 3.245(3) 136.2 1_565
C6 H11 O2 1.00 2.58 3.315(3) 130.1 2_746
C14 H9 O3 0.95 2.49 3.245(3) 136.2 1_565
C6 H11 O2 1.00 2.58 3.315(3) 130.1 2_746
C14 H9 O3 0.95 2.49 3.245(3) 136.2 1_565
C6 H11 O2 1.00 2.58 3.315(3) 130.1 2_746
C14 H9 O3 0.95 2.49 3.245(3) 136.2 1_565

loop_
_geom_torsion_atom_site_label_1
_geom_torsion_atom_site_label_2
_geom_torsion_atom_site_label_3
_geom_torsion_atom_site_label_4
_geom_torsion
O1 S1 N1 C5 -177.00(17)
O3 S1 N1 C5 -49.33(19)
C4 S1 N1 C5 67.31(19)
O1 S1 N1 C9 53.11(18)
O3 S1 N1 C9 -179.22(16)
C4 S1 N1 C9 -62.59(18)
C16 C1 C2 C3 0.5(4)
C1 C2 C3 C4 -0.9(4)
C2 C3 C4 C15 0.2(3)
C2 C3 C4 S1 -178.93(18)
O1 S1 C4 C3 140.18(18)
O3 S1 C4 C3 9.0(2)
N1 S1 C4 C3 -105.89(19)
O1 S1 C4 C15 -38.9(2)
O3 S1 C4 C15 -170.08(18)
N1 S1 C4 C15 75.0(2)
C9 N1 C5 C13 38.70(19)
S1 N1 C5 C13 -97.93(18)
C9 N1 C5 C6 -74.48(19)
S1 N1 C5 C6 148.90(15)
N1 C5 C6 C11 62.8(2)
C13 C5 C6 C11 -45.8(2)
N1 C5 C6 C7 -54.6(2)
C13 C5 C6 C7 -163.25(18)
C11 C6 C7 C8 -53.5(2)
C5 C6 C7 C8 65.5(3)
C6 C7 C8 C12 39.1(3)
C5 N1 C9 C14 -38.32(19)
S1 N1 C9 C14 99.84(18)
C5 N1 C9 C10 76.16(19)
S1 N1 C9 C10 -145.68(15)
N1 C9 C10 C11 -66.2(2)
C14 C9 C10 C11 42.6(2)
N1 C9 C10 C12 51.0(2)
C14 C9 C10 C12 159.74(19)
C12 C10 C11 O2 107.0(2)
C9 C10 C11 O2 -130.2(2)
C12 C10 C11 C6 -68.0(2)
C9 C10 C11 C6 54.9(2)
C7 C6 C11 O2 -104.4(2)
C5 C6 C11 O2 131.8(2)
C7 C6 C11 C10 70.5(2)
C5 C6 C11 C10 -53.3(2)
C7 C8 C12 C10 -36.7(3)
C11 C10 C12 C8 49.0(2)
C9 C10 C12 C8 -69.0(2)
N1 C5 C13 C14 -24.7(2)
C6 C5 C13 C14 87.3(2)
C5 C13 C14 C9 0.5(2)
N1 C9 C14 C13 23.8(2)
C10 C9 C14 C13 -87.6(2)
C3 C4 C15 C16 1.0(3)
S1 C4 C15 C16 -179.87(17)
C2 C1 C16 C15 0.8(4)
C4 C15 C16 C1 -1.5(4)
